data_7238112
loop_
_publ_author_name
'Scudder, Marcia L.'
'Craig, Donald C.'
'Goodwin, Harold A.'

_publ_section_title
;
 Hydrogen bonding influences on the properties of heavily hydrated
 chloride salts of iron(ii) and ruthenium(ii) complexes of
 2,6-bis(pyrazol-3-yl)pyridine, 2,6-bis(1,2,4-triazol-3-yl)pyridine and
 2,2&#x2032;&#x2236;6&#x2032;,2&#x2033;-terpyridine
;
_journal_issue 107
_journal_name_full CrystEngComm
_journal_page_first 642
_journal_paper_doi 10.1039/b511825e
_journal_volume 7
_journal_year 2005
_chemical_formula_moiety 'C30 H22 N6 Ru 2+,2(Cl 1-),6(H2 O)'
_chemical_formula_sum 'C30 H34 Cl2 N6 O6 Ru'
_chemical_formula_weight 746.6
_space_group_IT_number 14
_space_group_name_Hall '-P 2ybc'
_space_group_name_H-M_alt 'P 1 21/c 1'
_symmetry_cell_setting monoclinic
_symmetry_space_group_name_H-M 'P 1 21/c 1'
_atom_type_scat_source 'International Tables for X-ray Crystallography, Vol. IV'
_audit_creation_method 'RAELSPUB and manual entry'
_cell_angle_alpha 90
_cell_angle_beta 91.26(2)
_cell_angle_gamma 90
_cell_formula_units_Z 4
_cell_length_a 8.836(3)
_cell_length_b 20.969(4)
_cell_length_c 17.825(4)
_cell_measurement_reflns_used 10
_cell_measurement_temperature 294
_cell_measurement_theta_max 11
_cell_measurement_theta_min 10
_cell_volume 3301.9(15)
_computing_cell_refinement 'CAD4 Version 5.0, 1989'
_computing_data_collection 'CAD4 Version 5.0, 1989'
_computing_data_reduction 'Local program'
_computing_molecular_graphics 'ORTEP-II, (Johnson, 1976)'
_computing_publication_material 'Local programs'
_computing_structure_refinement 'RAELS, (Rae, 1989)'
_computing_structure_solution 'SIR92 (Altomare et al, 1994)'
_diffrn_measurement_device_type 'Nonius CAD-4'
_diffrn_measurement_method \w--2\q
_diffrn_radiation_type 'Mo K\a'
_diffrn_radiation_wavelength 0.71073
_diffrn_reflns_av_R_equivalents 0.035
_diffrn_reflns_limit_h_max 10
_diffrn_reflns_limit_h_min -10
_diffrn_reflns_limit_k_max 24
_diffrn_reflns_limit_k_min 0
_diffrn_reflns_limit_l_max 21
_diffrn_reflns_limit_l_min 0
_diffrn_reflns_number 5999
_diffrn_reflns_theta_max 25
_diffrn_standards_decay_% 0
_diffrn_standards_interval_time 30min
_diffrn_standards_number 1
_exptl_absorpt_coefficient_mu 0.688
_exptl_absorpt_correction_T_max 0.95
_exptl_absorpt_correction_T_min 0.85
_exptl_absorpt_correction_type analytical
_exptl_absorpt_process_details '(DeMeulenaer & Tompa, 1965)'
_exptl_crystal_colour red
_exptl_crystal_density_diffrn 1.50
_exptl_crystal_density_method 'not measured'
_exptl_crystal_description plate
_exptl_crystal_F_000 1528.0
_exptl_crystal_size_max 0.29
_exptl_crystal_size_mid 0.27
_exptl_crystal_size_min 0.03
_refine_diff_density_max 1.08
_refine_diff_density_min -1.05
_refine_ls_extinction_method none
_refine_ls_goodness_of_fit_ref 1.87
_refine_ls_hydrogen_treatment noref
_refine_ls_number_parameters 214
_refine_ls_number_reflns 3952
_refine_ls_R_factor_gt 0.056
_refine_ls_shift/su_max 0.009
_refine_ls_structure_factor_coef F
_refine_ls_weighting_details 'w = 1/[\s^2^(F) + 0.0004F^2^]'
_refine_ls_weighting_scheme calc
_refine_ls_wR_factor_ref 0.069
_reflns_number_gt 3952
_reflns_number_total 5801
_reflns_threshold_expression I>2\s(I)
_cod_data_source_file b511825e.txt
_cod_data_source_block DHG78_[Ru(terpy)2]Cl2.6H2O
_cod_original_cell_volume 3302(1)
_cod_original_sg_symbol_H-M 'P 21/c'
_cod_database_code 7238112

loop_
_symmetry_equiv_pos_site_id
_symmetry_equiv_pos_as_xyz
1 x,y,z
2 -x,1/2+y,1/2-z
3 -x,-y,-z
4 x,1/2-y,1/2+z

loop_
_atom_site_label
_atom_site_fract_x
_atom_site_fract_y
_atom_site_fract_z
_atom_site_U_iso_or_equiv
_atom_site_adp_type
_atom_site_type_symbol
_atom_site_occupancy
Ru1 0.36053(6) 0.22815(3) 0.42920(3) 0.0366(2) Uani Ru 1.0
N1A 0.1470(6) 0.2116(3) 0.3843(3) 0.0431(8) Uani N 1.0
N2A 0.3683(6) 0.1353(3) 0.4140(3) 0.0417(8) Uani N 1.0
N3A 0.5751(6) 0.2070(3) 0.4714(3) 0.0428(8) Uani N 1.0
C1A 0.0357(7) 0.2545(3) 0.3708(4) 0.0502(8) Uani C 1.0
C2A -0.1029(8) 0.2361(4) 0.3384(4) 0.064(1) Uani C 1.0
C3A -0.1268(8) 0.1746(4) 0.3200(4) 0.071(2) Uani C 1.0
C4A -0.0160(8) 0.1298(4) 0.3329(4) 0.063(1) Uani C 1.0
C5A 0.1210(7) 0.1497(3) 0.3658(4) 0.0491(8) Uani C 1.0
C6A 0.2471(8) 0.1058(3) 0.3814(4) 0.0482(8) Uani C 1.0
C7A 0.2557(9) 0.0405(4) 0.3664(4) 0.060(1) Uani C 1.0
C8A 0.3827(9) 0.0071(4) 0.3846(4) 0.065(1) Uani C 1.0
C9A 0.5047(9) 0.0380(3) 0.4171(4) 0.059(1) Uani C 1.0
C10A 0.4953(8) 0.1023(3) 0.4323(4) 0.0472(8) Uani C 1.0
C11A 0.6105(7) 0.1435(3) 0.4676(4) 0.0477(8) Uani C 1.0
C12A 0.7483(8) 0.1202(4) 0.4948(4) 0.061(1) Uani C 1.0
C13A 0.8493(8) 0.1626(4) 0.5283(4) 0.069(2) Uani C 1.0
C14A 0.8126(8) 0.2265(4) 0.5335(4) 0.064(1) Uani C 1.0
C15A 0.6747(7) 0.2472(4) 0.5031(4) 0.0506(8) Uani C 1.0
N1B 0.2765(5) 0.2366(3) 0.5365(3) 0.0421(9) Uani N 1.0
N2B 0.3548(6) 0.3226(3) 0.4416(3) 0.0509(9) Uani N 1.0
N3B 0.4457(6) 0.2570(3) 0.3275(3) 0.0431(9) Uani N 1.0
C1B 0.2395(7) 0.1892(4) 0.5825(4) 0.0507(8) Uani C 1.0
C2B 0.1777(8) 0.2009(4) 0.6523(4) 0.063(1) Uani C 1.0
C3B 0.1553(9) 0.2637(5) 0.6737(4) 0.068(2) Uani C 1.0
C4B 0.1944(9) 0.3129(4) 0.6275(4) 0.067(2) Uani C 1.0
C5B 0.2538(8) 0.2981(4) 0.5585(4) 0.052(1) Uani C 1.0
C6B 0.3004(9) 0.3469(4) 0.5049(4) 0.062(1) Uani C 1.0
C7B 0.2958(12) 0.4119(4) 0.5122(5) 0.094(2) Uani C 1.0
C8B 0.3435(14) 0.4508(4) 0.4569(6) 0.117(3) Uani C 1.0
C9B 0.3978(13) 0.4244(4) 0.3903(5) 0.100(3) Uani C 1.0
C10B 0.4027(9) 0.3590(4) 0.3841(4) 0.066(1) Uani C 1.0
C11B 0.4579(8) 0.3220(3) 0.3208(4) 0.057(1) Uani C 1.0
C12B 0.5212(10) 0.3501(4) 0.2586(4) 0.077(2) Uani C 1.0
C13B 0.5726(10) 0.3097(5) 0.2010(4) 0.076(2) Uani C 1.0
C14B 0.5572(8) 0.2453(4) 0.2077(4) 0.063(1) Uani C 1.0
C15B 0.4928(7) 0.2211(4) 0.2715(3) 0.0490(8) Uani C 1.0
Cl/OW1 0.1114(4) 0.4648(2) 0.0607(2) 0.109(1) Uani Cl/O1 1.0
Cl/OW2 0.2117(8) 0.0217(3) 0.7127(4) 0.185(3) Uani Cl/O2 1.0
Cl/OW3 0.5539(10) 0.0704(3) 0.2162(4) 0.227(4) Uani Cl/O3 1.0
Cl/OW4 0.7548(12) 0.1164(3) 0.0966(4) 0.212(4) Uani Cl/O4 1.0
Cl/OW5 0.2705(12) 0.0008(5) 0.1846(4) 0.199(4) Uani Cl/O5 1.0
Cl/OW6 0.1768(15) 0.8939(6) 0.0714(7) 0.343(7) Uani Cl/O6 1.0
Cl/OW7 -0.0090(14) 0.0339(7) 0.1594(8) 0.374(7) Uani Cl/O7 1.0
OW 0.0988(15) 0.9008(5) 0.2764(10) 0.344(9) Uani O 1.0
HC1A 0.0528 0.3002 0.3842 0.050 Uani H 1.0
HC2A -0.1841 0.2685 0.3289 0.075 Uani H 1.0
HC3A -0.2261 0.1614 0.2968 0.087 Uani H 1.0
HC4A -0.0328 0.0841 0.3190 0.073 Uani H 1.0
HC7A 0.1675 0.0182 0.3419 0.071 Uani H 1.0
HC8A 0.3875 -0.0398 0.3746 0.078 Uani H 1.0
HC9A 0.5998 0.0140 0.4295 0.067 Uani H 1.0
HC12A 0.7741 0.0739 0.4902 0.069 Uani H 1.0
HC13A 0.9488 0.1469 0.5488 0.084 Uani H 1.0
HC14A 0.8837 0.2573 0.5587 0.076 Uani H 1.0
HC15A 0.6494 0.2937 0.5051 0.052 Uani H 1.0
HC1B 0.2566 0.1441 0.5665 0.058 Uani H 1.0
HC2B 0.1501 0.1650 0.6862 0.077 Uani H 1.0
HC3B 0.1102 0.2732 0.7234 0.083 Uani H 1.0
HC4B 0.1803 0.3582 0.6432 0.086 Uani H 1.0
HC7B 0.2564 0.4310 0.5594 0.111 Uani H 1.0
HC8B 0.3400 0.4981 0.4635 0.155 Uani H 1.0
HC9B 0.4320 0.4524 0.3485 0.123 Uani H 1.0
HC12B 0.5304 0.3975 0.2546 0.101 Uani H 1.0
HC13B 0.6201 0.3283 0.1556 0.094 Uani H 1.0
HC14B 0.5919 0.2161 0.1672 0.072 Uani H 1.0
HC15B 0.4809 0.1738 0.2757 0.052 Uani H 1.0

loop_
_atom_site_aniso_label
_atom_site_aniso_U_11
_atom_site_aniso_U_22
_atom_site_aniso_U_33
_atom_site_aniso_U_12
_atom_site_aniso_U_13
_atom_site_aniso_U_23
_atom_site_aniso_type_symbol
Ru1 0.0359(3) 0.0410(3) 0.0332(3) 0.0044(3) 0.0015(2) 0.0007(3) Ru
N1A 0.038(1) 0.056(1) 0.035(1) 0.0003(9) 0.0032(9) 0.0009(9) N
N2A 0.046(1) 0.046(1) 0.034(1) 0.0021(9) 0.0074(8) 0.001(1) N
N3A 0.038(1) 0.056(1) 0.035(1) 0.0038(8) 0.0037(9) 0.0024(9) N
C1A 0.039(1) 0.068(1) 0.044(1) 0.0055(9) 0.0010(9) 0.003(1) C
C2A 0.042(1) 0.091(2) 0.060(2) 0.003(1) -0.006(1) 0.003(2) C
C3A 0.047(1) 0.097(2) 0.068(2) -0.010(1) -0.010(1) -0.003(2) C
C4A 0.053(1) 0.078(2) 0.059(2) -0.014(1) -0.005(1) -0.006(2) C
C5A 0.046(1) 0.059(1) 0.043(1) -0.006(1) 0.0017(9) -0.003(1) C
C6A 0.053(1) 0.050(1) 0.041(1) -0.0044(9) 0.006(1) -0.003(1) C
C7A 0.075(2) 0.050(1) 0.056(2) -0.007(1) 0.008(2) -0.007(1) C
C8A 0.087(3) 0.047(1) 0.062(3) 0.003(1) 0.013(2) -0.004(1) C
C9A 0.073(2) 0.049(1) 0.054(2) 0.013(1) 0.013(2) 0.002(1) C
C10A 0.052(1) 0.049(1) 0.040(1) 0.0089(9) 0.0089(9) 0.003(1) C
C11A 0.044(1) 0.058(1) 0.041(1) 0.011(1) 0.0052(9) 0.005(1) C
C12A 0.050(1) 0.076(1) 0.056(2) 0.020(1) 0.002(1) 0.009(2) C
C13A 0.046(1) 0.096(2) 0.065(2) 0.015(1) -0.006(1) 0.008(2) C
C14A 0.043(1) 0.091(2) 0.059(2) 0.002(1) -0.008(1) 0.002(2) C
C15A 0.041(1) 0.068(1) 0.044(1) -0.0008(9) -0.0009(9) 0.0004(9) C
N1B 0.038(2) 0.054(1) 0.035(1) 0.007(1) -0.002(1) 0.0004(9) N
N2B 0.065(2) 0.043(1) 0.045(1) 0.009(1) 0.002(1) 0.0009(9) N
N3B 0.041(2) 0.053(1) 0.035(1) 0.004(1) -0.002(1) 0.0035(9) N
C1B 0.050(1) 0.065(1) 0.037(1) 0.000(1) 0.001(1) 0.0052(9) C
C2B 0.060(2) 0.091(2) 0.038(1) -0.004(2) 0.005(1) 0.003(1) C
C3B 0.063(2) 0.102(2) 0.042(1) 0.005(2) 0.009(1) -0.009(1) C
C4B 0.073(3) 0.082(2) 0.048(1) 0.015(2) 0.010(1) -0.014(1) C
C5B 0.056(2) 0.059(1) 0.042(1) 0.013(1) 0.003(1) -0.007(1) C
C6B 0.085(2) 0.048(1) 0.053(1) 0.014(1) 0.007(1) -0.006(1) C
C7B 0.157(4) 0.049(1) 0.078(2) 0.018(2) 0.021(3) -0.011(1) C
C8B 0.215(6) 0.043(1) 0.095(3) 0.011(1) 0.030(4) -0.003(1) C
C9B 0.177(5) 0.044(1) 0.080(3) 0.001(1) 0.021(3) 0.008(1) C
C10B 0.098(2) 0.045(1) 0.054(1) 0.003(1) 0.007(1) 0.0064(9) C
C11B 0.073(2) 0.055(1) 0.044(1) -0.002(1) 0.003(1) 0.009(1) C
C12B 0.106(3) 0.074(1) 0.052(2) -0.016(2) 0.010(2) 0.015(1) C
C13B 0.086(3) 0.097(2) 0.045(1) -0.018(2) 0.010(2) 0.012(2) C
C14B 0.057(2) 0.093(2) 0.038(1) -0.003(2) 0.006(1) 0.001(1) C
C15B 0.044(1) 0.067(1) 0.036(1) 0.005(1) 0.001(1) -0.0008(9) C
Cl/OW1 0.090(3) 0.070(2) 0.165(4) -0.017(2) -0.030(3) 0.021(2) Cl/O1
Cl/OW2 0.267(7) 0.148(6) 0.141(5) -0.045(5) 0.049(5) -0.019(4) Cl/O2
Cl/OW3 0.381(9) 0.117(5) 0.186(7) -0.001(6) 0.070(7) -0.048(5) Cl/O3
Cl/OW4 0.401(9) 0.088(5) 0.148(6) -0.018(6) 0.014(7) 0.018(4) Cl/O4
Cl/OW5 0.296(9) 0.219(9) 0.083(5) -0.014(8) 0.009(6) 0.027(5) Cl/O5
Cl/OW6 0.497(9) 0.190(9) 0.343(9) -0.024(9) 0.076(9) -0.027(9) Cl/O6
Cl/OW7 0.315(9) 0.427(9) 0.384(9) -0.090(9) 0.070(9) -0.033(9) Cl/O7
OW 0.310(9) 0.136(9) 0.599(9) -0.033(9) 0.281(9) -0.001(9) O

loop_
_atom_type_symbol
_atom_type_description
Cl/O1 0.50Cl+0.50O
Cl/O2 0.33Cl+0.67O
Cl/O3 0.34Cl+0.66O
Cl/O4 0.22Cl+0.78O
Cl/O5 0.11Cl+0.89O
Cl/O6 0.26Cl+0.74O
Cl/O7 0.24Cl+0.76O

loop_
_geom_angle_atom_site_label_1
_geom_angle_atom_site_label_2
_geom_angle_atom_site_label_3
_geom_angle
_geom_angle_site_symmetry_1
_geom_angle_site_symmetry_2
_geom_angle_site_symmetry_3
_geom_angle_publ_flag
N1A Ru1 N2A 79.3(2) 1_555 1_555 1_555 no
N1A Ru1 N3A 157.9(2) 1_555 1_555 1_555 no
N1A Ru1 N1B 91.7(2) 1_555 1_555 1_555 no
N1A Ru1 N2B 100.7(2) 1_555 1_555 1_555 no
N1A Ru1 N3B 93.3(2) 1_555 1_555 1_555 no
N2A Ru1 N3A 78.7(2) 1_555 1_555 1_555 no
N2A Ru1 N1B 103.1(2) 1_555 1_555 1_555 no
N2A Ru1 N2B 178.4(2) 1_555 1_555 1_555 no
N2A Ru1 N3B 98.9(2) 1_555 1_555 1_555 no
N3A Ru1 N1B 91.6(2) 1_555 1_555 1_555 no
N3A Ru1 N2B 101.4(2) 1_555 1_555 1_555 no
N3A Ru1 N3B 91.9(2) 1_555 1_555 1_555 no
N1B Ru1 N2B 78.6(2) 1_555 1_555 1_555 no
N1B Ru1 N3B 158.0(2) 1_555 1_555 1_555 no
N2B Ru1 N3B 79.4(2) 1_555 1_555 1_555 no
Ru1 N1A C1A 127.9(5) 1_555 1_555 1_555 no
Ru1 N1A C5A 113.8(4) 1_555 1_555 1_555 no
C1A N1A C5A 118.3(6) 1_555 1_555 1_555 no
Ru1 N2A C6A 118.7(4) 1_555 1_555 1_555 no
Ru1 N2A C10A 120.3(4) 1_555 1_555 1_555 no
C6A N2A C10A 120.9(6) 1_555 1_555 1_555 no
Ru1 N3A C11A 113.5(4) 1_555 1_555 1_555 no
Ru1 N3A C15A 127.4(5) 1_555 1_555 1_555 no
C11A N3A C15A 119.1(6) 1_555 1_555 1_555 no
N1A C1A C2A 121.3(7) 1_555 1_555 1_555 no
C1A C2A C3A 119.8(7) 1_555 1_555 1_555 no
C2A C3A C4A 120.4(7) 1_555 1_555 1_555 no
C3A C4A C5A 118.4(7) 1_555 1_555 1_555 no
N1A C5A C4A 121.8(7) 1_555 1_555 1_555 no
N1A C5A C6A 115.5(6) 1_555 1_555 1_555 no
C4A C5A C6A 122.7(7) 1_555 1_555 1_555 no
N2A C6A C5A 112.6(6) 1_555 1_555 1_555 no
N2A C6A C7A 118.9(6) 1_555 1_555 1_555 no
C5A C6A C7A 128.5(7) 1_555 1_555 1_555 no
C6A C7A C8A 120.5(7) 1_555 1_555 1_555 no
C7A C8A C9A 119.6(7) 1_555 1_555 1_555 no
C8A C9A C10A 119.6(7) 1_555 1_555 1_555 no
N2A C10A C9A 120.4(7) 1_555 1_555 1_555 no
N2A C10A C11A 111.6(6) 1_555 1_555 1_555 no
C9A C10A C11A 128.0(7) 1_555 1_555 1_555 no
N3A C11A C10A 115.8(6) 1_555 1_555 1_555 no
N3A C11A C12A 121.6(7) 1_555 1_555 1_555 no
C10A C11A C12A 122.6(7) 1_555 1_555 1_555 no
C11A C12A C13A 118.4(7) 1_555 1_555 1_555 no
C12A C13A C14A 120.1(7) 1_555 1_555 1_555 no
C13A C14A C15A 118.7(7) 1_555 1_555 1_555 no
N3A C15A C14A 122.1(7) 1_555 1_555 1_555 no
Ru1 N1B C1B 126.9(5) 1_555 1_555 1_555 no
Ru1 N1B C5B 113.8(4) 1_555 1_555 1_555 no
C1B N1B C5B 119.2(6) 1_555 1_555 1_555 no
Ru1 N2B C6B 118.9(5) 1_555 1_555 1_555 no
Ru1 N2B C10B 117.8(5) 1_555 1_555 1_555 no
C6B N2B C10B 123.2(6) 1_555 1_555 1_555 no
Ru1 N3B C11B 113.5(4) 1_555 1_555 1_555 no
Ru1 N3B C15B 128.3(5) 1_555 1_555 1_555 no
C11B N3B C15B 118.2(6) 1_555 1_555 1_555 no
N1B C1B C2B 121.6(7) 1_555 1_555 1_555 no
C1B C2B C3B 118.4(7) 1_555 1_555 1_555 no
C2B C3B C4B 120.7(7) 1_555 1_555 1_555 no
C3B C4B C5B 118.2(7) 1_555 1_555 1_555 no
N1B C5B C4B 121.9(7) 1_555 1_555 1_555 no
N1B C5B C6B 115.3(6) 1_555 1_555 1_555 no
C4B C5B C6B 122.8(7) 1_555 1_555 1_555 no
N2B C6B C5B 113.3(6) 1_555 1_555 1_555 no
N2B C6B C7B 118.1(8) 1_555 1_555 1_555 no
C5B C6B C7B 128.6(7) 1_555 1_555 1_555 no
C6B C7B C8B 121.3(8) 1_555 1_555 1_555 no
C7B C8B C9B 119.8(8) 1_555 1_555 1_555 no
C8B C9B C10B 118.2(8) 1_555 1_555 1_555 no
N2B C10B C9B 119.3(7) 1_555 1_555 1_555 no
N2B C10B C11B 113.6(6) 1_555 1_555 1_555 no
C9B C10B C11B 127.1(7) 1_555 1_555 1_555 no
N3B C11B C10B 115.5(6) 1_555 1_555 1_555 no
N3B C11B C12B 121.8(7) 1_555 1_555 1_555 no
C10B C11B C12B 122.7(7) 1_555 1_555 1_555 no
C11B C12B C13B 118.0(8) 1_555 1_555 1_555 no
C12B C13B C14B 119.7(7) 1_555 1_555 1_555 no
C13B C14B C15B 118.8(7) 1_555 1_555 1_555 no
N3B C15B C14B 123.6(7) 1_555 1_555 1_555 no

loop_
_geom_bond_atom_site_label_1
_geom_bond_atom_site_label_2
_geom_bond_distance
_geom_bond_site_symmetry_1
_geom_bond_site_symmetry_2
_geom_bond_publ_flag
Ru1 N1A 2.063(5) 1_555 1_555 no
Ru1 N2A 1.968(5) 1_555 1_555 no
Ru1 N3A 2.072(5) 1_555 1_555 no
Ru1 N1B 2.074(5) 1_555 1_555 no
Ru1 N2B 1.993(5) 1_555 1_555 no
Ru1 N3B 2.068(5) 1_555 1_555 no
N1A C1A 1.350(8) 1_555 1_555 no
N1A C5A 1.357(8) 1_555 1_555 no
N2A C6A 1.356(7) 1_555 1_555 no
N2A C10A 1.351(8) 1_555 1_555 no
N3A C11A 1.369(8) 1_555 1_555 no
N3A C15A 1.337(8) 1_555 1_555 no
C1A C2A 1.396(9) 1_555 1_555 no
C2A C3A 1.346(11) 1_555 1_555 no
C3A C4A 1.372(10) 1_555 1_555 no
C4A C5A 1.397(9) 1_555 1_555 no
C5A C6A 1.468(9) 1_555 1_555 no
C6A C7A 1.398(9) 1_555 1_555 no
C7A C8A 1.357(10) 1_555 1_555 no
C8A C9A 1.375(10) 1_555 1_555 no
C9A C10A 1.378(9) 1_555 1_555 no
C10A C11A 1.466(9) 1_555 1_555 no
C11A C12A 1.390(9) 1_555 1_555 no
C12A C13A 1.385(10) 1_555 1_555 no
C13A C14A 1.384(10) 1_555 1_555 no
C14A C15A 1.391(9) 1_555 1_555 no
N1B C1B 1.336(8) 1_555 1_555 no
N1B C5B 1.364(8) 1_555 1_555 no
N2B C6B 1.338(8) 1_555 1_555 no
N2B C10B 1.354(8) 1_555 1_555 no
N3B C11B 1.371(8) 1_555 1_555 no
N3B C15B 1.325(8) 1_555 1_555 no
C1B C2B 1.391(9) 1_555 1_555 no
C2B C3B 1.385(11) 1_555 1_555 no
C3B C4B 1.369(11) 1_555 1_555 no
C4B C5B 1.383(9) 1_555 1_555 no
C5B C6B 1.464(10) 1_555 1_555 no
C6B C7B 1.370(10) 1_555 1_555 no
C7B C8B 1.353(12) 1_555 1_555 no
C8B C9B 1.405(12) 1_555 1_555 no
C9B C10B 1.377(11) 1_555 1_555 no
C10B C11B 1.462(10) 1_555 1_555 no
C11B C12B 1.383(9) 1_555 1_555 no
C12B C13B 1.413(11) 1_555 1_555 no
C13B C14B 1.363(11) 1_555 1_555 no
C14B C15B 1.379(9) 1_555 1_555 no
